data_7021125
loop_
_publ_author_name
'Dunsford, Jay J.'
'Tromp, Dorette S.'
'Cavell, Kingsley J.'
'Elsevier, Cornelis J.'
'Kariuki, Benson M.'

_publ_section_title
;
 N-alkyl functionalised expanded ring N-heterocyclic carbene complexes of
 rhodium(i) and iridium(i): structural investigations and preliminary
 catalytic evaluation.
;
_journal_issue 20
_journal_name_full 'Dalton transactions (Cambridge, England : 2003)'
_journal_page_first 7318
_journal_page_last 7329
_journal_paper_doi 10.1039/c2dt32823b
_journal_volume 42
_journal_year 2013
_chemical_formula_moiety 'C12 H25 Cl2 I N2'
_chemical_formula_sum 'C12 H25 Cl2 I N2'
_chemical_formula_weight 395.14
_chemical_name_systematic
;
?
;
_space_group_IT_number 33
_symmetry_cell_setting orthorhombic
_symmetry_space_group_name_Hall 'P 2c -2n'
_symmetry_space_group_name_H-M 'P n a 21'
_atom_sites_solution_hydrogens geom
_atom_sites_solution_primary direct
_atom_sites_solution_secondary difmap
_audit_creation_method SHELXL-97
_cell_angle_alpha 90.00
_cell_angle_beta 90.00
_cell_angle_gamma 90.00
_cell_formula_units_Z 8
_cell_length_a 25.0834(6)
_cell_length_b 10.1732(3)
_cell_length_c 13.7406(3)
_cell_measurement_reflns_used 5458
_cell_measurement_temperature 150(2)
_cell_measurement_theta_max 28.48
_cell_measurement_theta_min 1.62
_cell_volume 3506.30(15)
_computing_cell_refinement DENZO/SCALEPACK
_computing_data_collection 'cOLLECT,Nonius BV, 1997-2001'
_computing_data_reduction DENZO/SCALEPACK
_computing_structure_refinement SHELXL-97
_computing_structure_solution SHELXs-97
_diffrn_ambient_temperature 150(2)
_diffrn_measured_fraction_theta_full 0.995
_diffrn_measured_fraction_theta_max 0.995
_diffrn_measurement_device_type 'Nonius KappaCCD'
_diffrn_measurement_method 'CCD scans'
_diffrn_radiation_monochromator graphite
_diffrn_radiation_source 'fine-focus sealed tube'
_diffrn_radiation_type MoK\a
_diffrn_radiation_wavelength 0.71073
_diffrn_reflns_av_R_equivalents 0.0377
_diffrn_reflns_av_sigmaI/netI 0.0596
_diffrn_reflns_limit_h_max 35
_diffrn_reflns_limit_h_min -32
_diffrn_reflns_limit_k_max 12
_diffrn_reflns_limit_k_min -14
_diffrn_reflns_limit_l_max 19
_diffrn_reflns_limit_l_min -17
_diffrn_reflns_number 19185
_diffrn_reflns_theta_full 28.50
_diffrn_reflns_theta_max 30.48
_diffrn_reflns_theta_min 1.62
_exptl_absorpt_coefficient_mu 2.117
_exptl_absorpt_correction_T_max 0.7704
_exptl_absorpt_correction_T_min 0.6196
_exptl_absorpt_correction_type empirical
_exptl_absorpt_process_details Denzo/Scalepack
_exptl_crystal_colour colourless
_exptl_crystal_density_diffrn 1.497
_exptl_crystal_density_method 'not measured'
_exptl_crystal_description block
_exptl_crystal_F_000 1584
_exptl_crystal_size_max 0.25
_exptl_crystal_size_mid 0.25
_exptl_crystal_size_min 0.13
_refine_diff_density_max 1.019
_refine_diff_density_min -1.178
_refine_diff_density_rms 0.186
_refine_ls_abs_structure_details 'Flack H D (1983), Acta Cryst. A39, 876-881'
_refine_ls_abs_structure_Flack 0.52(7)
_refine_ls_extinction_coef 0.0036(4)
_refine_ls_extinction_expression Fc^*^=kFc[1+0.001xFc^2^\l^3^/sin(2\q)]^-1/4^
_refine_ls_extinction_method SHELXL
_refine_ls_goodness_of_fit_ref 1.058
_refine_ls_hydrogen_treatment constr
_refine_ls_matrix_type full
_refine_ls_number_parameters 317
_refine_ls_number_reflns 8832
_refine_ls_number_restraints 1
_refine_ls_restrained_S_all 1.058
_refine_ls_R_factor_all 0.1184
_refine_ls_R_factor_gt 0.0731
_refine_ls_shift/su_max 0.002
_refine_ls_shift/su_mean 0.000
_refine_ls_structure_factor_coef Fsqd
_refine_ls_weighting_details 'calc w=1/[\s^2^(Fo^2^)+(0.1186P)^2^+9.8045P] where P=(Fo^2^+2Fc^2^)/3'
_refine_ls_weighting_scheme calc
_refine_ls_wR_factor_gt 0.1873
_refine_ls_wR_factor_ref 0.2361
_reflns_number_gt 5458
_reflns_number_total 8832
_reflns_threshold_expression >2\s(I)
_cod_data_source_file c2dt32823b.txt
_cod_data_source_block kjc1115t
_cod_depositor_comments
;
The following automatic conversions were performed:

'_symmetry_cell_setting' value 'Orthorhombic' changed to
'orthorhombic' according to
/home/saulius/struct/CIF-dictionaries/cif_core.dic dictionary named
'cif_core.dic' version 2.4.2 from 2011-04-26.

Automatic conversion script
Id: cif_fix_values 1891 2012-01-12 08:04:46Z andrius 
;
_cod_original_cell_volume 3506.31(15)
_cod_original_sg_symbol_H-M Pna21
_cod_database_code 7021125

loop_
_symmetry_equiv_pos_as_xyz
'x, y, z'
'-x, -y, z+1/2'
'-x+1/2, y+1/2, z+1/2'
'x+1/2, -y+1/2, z'

loop_
_atom_site_label
_atom_site_type_symbol
_atom_site_fract_x
_atom_site_fract_y
_atom_site_fract_z
_atom_site_U_iso_or_equiv
_atom_site_adp_type
_atom_site_occupancy
_atom_site_symmetry_multiplicity
_atom_site_calc_flag
_atom_site_refinement_flags
_atom_site_disorder_assembly
_atom_site_disorder_group
C1 C -0.7898(5) 0.2435(9) -0.296(2) 0.031(4) Uani 1 1 d . . .
H1 H -0.7824 0.2423 -0.2281 0.037 Uiso 1 1 calc R . .
C2 C -0.8135(5) 0.3840(16) -0.4333(11) 0.038(3) Uani 1 1 d . . .
H2A H -0.8160 0.4799 -0.4448 0.045 Uiso 1 1 calc R . .
H2B H -0.8502 0.3479 -0.4344 0.045 Uiso 1 1 calc R . .
C3 C -0.7816(6) 0.3223(16) -0.5145(12) 0.052(4) Uani 1 1 d . . .
H3A H -0.8017 0.3335 -0.5760 0.063 Uiso 1 1 calc R . .
H3B H -0.7477 0.3712 -0.5212 0.063 Uiso 1 1 calc R . .
C4 C -0.7688(5) 0.1793(16) -0.5027(11) 0.053(4) Uani 1 1 d . . .
H4A H -0.7327 0.1707 -0.4744 0.063 Uiso 1 1 calc R . .
H4B H -0.7684 0.1372 -0.5677 0.063 Uiso 1 1 calc R . .
C5 C -0.8096(5) 0.1052(16) -0.4362(11) 0.039(4) Uani 1 1 d . . .
H5A H -0.8462 0.1358 -0.4511 0.047 Uiso 1 1 calc R . .
H5B H -0.8079 0.0098 -0.4498 0.047 Uiso 1 1 calc R . .
C6 C -0.7782(5) 0.4757(12) -0.2749(10) 0.051(3) Uani 1 1 d . . .
H6 H -0.7657 0.4419 -0.2105 0.062 Uiso 1 1 calc R . .
C7 C -0.8257(5) 0.5587(12) -0.2567(12) 0.071(4) Uani 1 1 d . . .
H7A H -0.8342 0.6092 -0.3155 0.107 Uiso 1 1 calc R . .
H7B H -0.8184 0.6192 -0.2029 0.107 Uiso 1 1 calc R . .
H7C H -0.8561 0.5026 -0.2398 0.107 Uiso 1 1 calc R . .
C8 C -0.7313(4) 0.5534(11) -0.3208(12) 0.060(4) Uani 1 1 d . . .
H8A H -0.7426 0.5908 -0.3831 0.090 Uiso 1 1 calc R . .
H8B H -0.7010 0.4940 -0.3314 0.090 Uiso 1 1 calc R . .
H8C H -0.7205 0.6244 -0.2767 0.090 Uiso 1 1 calc R . .
C9 C -0.7986(4) 0.0132(11) -0.2688(9) 0.037(2) Uani 1 1 d . . .
H9 H -0.7968 0.0476 -0.2007 0.044 Uiso 1 1 calc R . .
C10 C -0.8503(4) -0.0657(11) -0.2781(10) 0.054(3) Uani 1 1 d . . .
H10A H -0.8806 -0.0103 -0.2594 0.081 Uiso 1 1 calc R . .
H10B H -0.8487 -0.1426 -0.2351 0.081 Uiso 1 1 calc R . .
H10C H -0.8547 -0.0948 -0.3456 0.081 Uiso 1 1 calc R . .
C11 C -0.7493(4) -0.0702(11) -0.2854(10) 0.051(3) Uani 1 1 d . . .
H11A H -0.7467 -0.0928 -0.3546 0.076 Uiso 1 1 calc R . .
H11B H -0.7519 -0.1508 -0.2467 0.076 Uiso 1 1 calc R . .
H11C H -0.7176 -0.0207 -0.2657 0.076 Uiso 1 1 calc R . .
C12 C -1.0369(5) 0.2507(6) -0.1370(17) 0.024(4) Uani 1 1 d . . .
H12 H -1.0245 0.2524 -0.2023 0.029 Uiso 1 1 calc R . .
C13 C -1.0596(5) 0.3884(16) 0.0069(10) 0.037(3) Uani 1 1 d . . .
H13A H -1.0590 0.4840 0.0201 0.044 Uiso 1 1 calc R . .
H13B H -1.0972 0.3590 0.0103 0.044 Uiso 1 1 calc R . .
C14 C -1.0289(5) 0.3203(14) 0.0838(11) 0.045(3) Uani 1 1 d . . .
H14A H -1.0477 0.3323 0.1465 0.054 Uiso 1 1 calc R . .
H14B H -0.9937 0.3634 0.0897 0.054 Uiso 1 1 calc R . .
C15 C -1.0200(5) 0.1721(14) 0.0678(12) 0.046(3) Uani 1 1 d . . .
H15A H -0.9839 0.1597 0.0401 0.055 Uiso 1 1 calc R . .
H15B H -1.0206 0.1280 0.1320 0.055 Uiso 1 1 calc R . .
C16 C -1.0588(5) 0.1052(17) 0.0034(10) 0.038(4) Uani 1 1 d . . .
H16A H -1.0953 0.1337 0.0212 0.045 Uiso 1 1 calc R . .
H16B H -1.0565 0.0092 0.0142 0.045 Uiso 1 1 calc R . .
C17 C -1.0229(5) 0.4804(11) -0.1543(10) 0.047(3) Uani 1 1 d . . .
H17 H -1.0113 0.4484 -0.2198 0.056 Uiso 1 1 calc R . .
C18 C -1.0712(5) 0.5700(12) -0.1670(12) 0.070(4) Uani 1 1 d . . .
H18A H -1.1032 0.5163 -0.1771 0.105 Uiso 1 1 calc R . .
H18B H -1.0657 0.6271 -0.2236 0.105 Uiso 1 1 calc R . .
H18C H -1.0757 0.6241 -0.1086 0.105 Uiso 1 1 calc R . .
C19 C -0.9768(4) 0.5522(12) -0.1070(11) 0.056(3) Uani 1 1 d . . .
H19A H -0.9869 0.5786 -0.0409 0.084 Uiso 1 1 calc R . .
H19B H -0.9680 0.6305 -0.1453 0.084 Uiso 1 1 calc R . .
H19C H -0.9458 0.4940 -0.1041 0.084 Uiso 1 1 calc R . .
C20 C -1.0485(4) 0.0201(12) -0.1730(10) 0.046(3) Uani 1 1 d . . .
H20 H -1.0446 0.0559 -0.2404 0.055 Uiso 1 1 calc R . .
C21 C -1.1014(4) -0.0548(12) -0.1680(12) 0.058(3) Uani 1 1 d . . .
H21A H -1.1028 -0.1061 -0.1077 0.088 Uiso 1 1 calc R . .
H21B H -1.1042 -0.1141 -0.2240 0.088 Uiso 1 1 calc R . .
H21C H -1.1311 0.0079 -0.1691 0.088 Uiso 1 1 calc R . .
C22 C -1.0000(4) -0.0671(11) -0.1516(10) 0.051(3) Uani 1 1 d . . .
H22A H -0.9674 -0.0142 -0.1558 0.077 Uiso 1 1 calc R . .
H22B H -0.9984 -0.1385 -0.1994 0.077 Uiso 1 1 calc R . .
H22C H -1.0032 -0.1041 -0.0861 0.077 Uiso 1 1 calc R . .
N1 N -0.7900(4) 0.3608(14) -0.3363(9) 0.037(3) Uani 1 1 d . . .
N2 N -0.7983(4) 0.1281(13) -0.3353(8) 0.032(3) Uani 1 1 d . . .
N3 N -1.0391(4) 0.3647(14) -0.0939(9) 0.038(3) Uani 1 1 d . . .
N4 N -1.0493(4) 0.1340(14) -0.1036(9) 0.032(2) Uani 1 1 d . . .
I1 I -1.20604(4) 0.25541(6) -0.06359(4) 0.0363(3) Uani 1 1 d . . .
I2 I -0.95620(3) 0.24558(6) -0.36897(4) 0.0368(3) Uani 1 1 d . . .
C23 C -0.8563(5) 0.2126(17) 0.0041(12) 0.064(3) Uani 1 1 d . A 1
H23A H -0.8645 0.1246 0.0310 0.076 Uiso 1 1 calc R A 1
H23B H -0.8173 0.2179 -0.0058 0.076 Uiso 1 1 calc R A 1
Cl1 Cl -0.87507(12) 0.3296(4) 0.0865(5) 0.0852(12) Uani 1 1 d . A 1
Cl2 Cl -0.88866(17) 0.2299(4) -0.1102(6) 0.0577(11) Uani 1 1 d . A 1
C24 C -0.6089(5) 0.2098(16) -0.4300(13) 0.065(3) Uani 1 1 d . B 1
H24A H -0.6196 0.1244 -0.4585 0.078 Uiso 1 1 calc R B 1
H24B H -0.5697 0.2080 -0.4206 0.078 Uiso 1 1 calc R B 1
Cl3 Cl -0.62478(13) 0.3354(4) -0.5121(5) 0.0871(12) Uani 1 1 d . B 1
Cl4 Cl -0.63949(17) 0.2275(4) -0.3174(5) 0.0549(9) Uani 1 1 d . B 1

loop_
_atom_site_aniso_label
_atom_site_aniso_U_11
_atom_site_aniso_U_22
_atom_site_aniso_U_33
_atom_site_aniso_U_23
_atom_site_aniso_U_13
_atom_site_aniso_U_12
C1 0.027(7) 0.033(9) 0.033(10) -0.001(4) -0.006(7) 0.000(3)
C2 0.031(6) 0.043(8) 0.040(8) 0.005(7) -0.001(6) -0.002(5)
C3 0.051(7) 0.063(9) 0.042(7) 0.014(6) 0.001(6) -0.010(6)
C4 0.055(7) 0.077(10) 0.027(6) -0.003(6) 0.004(5) 0.001(7)
C5 0.037(7) 0.043(9) 0.038(8) 0.002(7) -0.005(6) -0.004(6)
C6 0.080(8) 0.028(6) 0.045(6) 0.002(5) -0.027(6) 0.000(5)
C7 0.107(10) 0.033(6) 0.074(9) -0.003(6) 0.024(9) 0.014(7)
C8 0.055(7) 0.035(6) 0.090(10) 0.002(6) -0.028(6) -0.001(5)
C9 0.057(6) 0.030(5) 0.024(4) -0.004(4) -0.007(4) -0.002(4)
C10 0.065(7) 0.042(6) 0.054(7) 0.010(5) 0.000(6) 0.000(5)
C11 0.060(6) 0.037(6) 0.054(7) -0.004(5) -0.018(6) 0.007(5)
C12 0.041(8) 0.013(6) 0.019(7) -0.002(2) -0.003(7) 0.003(3)
C13 0.039(6) 0.044(8) 0.027(6) -0.014(6) 0.008(6) -0.002(6)
C14 0.049(6) 0.055(8) 0.032(6) -0.009(6) -0.003(5) -0.009(5)
C15 0.044(6) 0.047(7) 0.045(7) 0.002(6) -0.010(5) 0.005(5)
C16 0.040(6) 0.047(9) 0.026(6) 0.013(6) 0.006(5) 0.008(6)
C17 0.070(7) 0.028(6) 0.043(6) 0.004(4) 0.009(6) 0.002(6)
C18 0.094(9) 0.042(7) 0.074(9) 0.013(6) -0.026(9) 0.000(7)
C19 0.055(7) 0.043(6) 0.072(8) -0.007(6) 0.010(6) -0.004(5)
C20 0.067(8) 0.034(6) 0.035(6) -0.003(5) 0.002(5) 0.015(5)
C21 0.069(7) 0.042(6) 0.065(7) -0.012(6) 0.002(7) -0.005(6)
C22 0.057(7) 0.037(6) 0.060(8) -0.001(5) 0.012(6) 0.007(5)
N1 0.049(6) 0.032(6) 0.030(6) 0.004(4) -0.004(4) -0.002(4)
N2 0.045(5) 0.026(5) 0.025(5) 0.002(4) -0.003(4) 0.003(4)
N3 0.044(6) 0.035(6) 0.034(6) -0.005(5) 0.006(4) -0.002(4)
N4 0.033(4) 0.033(6) 0.028(5) 0.002(4) 0.007(4) 0.003(3)
I1 0.0345(5) 0.0398(7) 0.0346(6) -0.0030(4) -0.0029(6) 0.0015(2)
I2 0.0349(6) 0.0412(7) 0.0344(7) 0.0018(4) 0.0045(7) 0.0022(2)
C23 0.046(7) 0.095(9) 0.051(8) -0.006(9) -0.002(6) 0.016(7)
Cl1 0.0678(19) 0.109(3) 0.079(3) -0.032(2) -0.0086(18) 0.0050(19)
Cl2 0.0409(17) 0.073(2) 0.059(3) 0.000(2) 0.0036(17) 0.0051(14)
C24 0.059(8) 0.068(8) 0.068(10) -0.003(9) -0.008(7) 0.004(7)
Cl3 0.078(2) 0.107(3) 0.077(2) 0.029(2) 0.0123(18) 0.010(2)
Cl4 0.0459(18) 0.0685(19) 0.050(2) 0.003(2) -0.0002(16) 0.0030(15)

loop_
_atom_type_symbol
_atom_type_description
_atom_type_scat_dispersion_real
_atom_type_scat_dispersion_imag
_atom_type_scat_source
C C 0.0033 0.0016 'International Tables Vol C Tables 4.2.6.8 and 6.1.1.4'
H H 0.0000 0.0000 'International Tables Vol C Tables 4.2.6.8 and 6.1.1.4'
N N 0.0061 0.0033 'International Tables Vol C Tables 4.2.6.8 and 6.1.1.4'
Cl Cl 0.1484 0.1585 'International Tables Vol C Tables 4.2.6.8 and 6.1.1.4'
I I -0.4742 1.8119 'International Tables Vol C Tables 4.2.6.8 and 6.1.1.4'

loop_
_geom_angle_atom_site_label_1
_geom_angle_atom_site_label_2
_geom_angle_atom_site_label_3
_geom_angle
N2 C1 N1 130(2)
N2 C1 H1 115.2
N1 C1 H1 115.2
N1 C2 C3 112.9(10)
N1 C2 H2A 109.0
C3 C2 H2A 109.0
N1 C2 H2B 109.0
C3 C2 H2B 109.0
H2A C2 H2B 107.8
C4 C3 C2 115.9(10)
C4 C3 H3A 108.3
C2 C3 H3A 108.3
C4 C3 H3B 108.3
C2 C3 H3B 108.3
H3A C3 H3B 107.4
C3 C4 C5 113.0(11)
C3 C4 H4A 109.0
C5 C4 H4A 109.0
C3 C4 H4B 109.0
C5 C4 H4B 109.0
H4A C4 H4B 107.8
N2 C5 C4 110.9(12)
N2 C5 H5A 109.5
C4 C5 H5A 109.5
N2 C5 H5B 109.5
C4 C5 H5B 109.5
H5A C5 H5B 108.1
N1 C6 C7 112.7(11)
N1 C6 C8 109.0(11)
C7 C6 C8 112.9(10)
N1 C6 H6 107.3
C7 C6 H6 107.3
C8 C6 H6 107.3
C6 C7 H7A 109.5
C6 C7 H7B 109.5
H7A C7 H7B 109.5
C6 C7 H7C 109.5
H7A C7 H7C 109.5
H7B C7 H7C 109.5
C6 C8 H8A 109.5
C6 C8 H8B 109.5
H8A C8 H8B 109.5
C6 C8 H8C 109.5
H8A C8 H8C 109.5
H8B C8 H8C 109.5
N2 C9 C11 110.1(10)
N2 C9 C10 111.5(9)
C11 C9 C10 112.6(9)
N2 C9 H9 107.5
C11 C9 H9 107.5
C10 C9 H9 107.5
C9 C10 H10A 109.5
C9 C10 H10B 109.5
H10A C10 H10B 109.5
C9 C10 H10C 109.5
H10A C10 H10C 109.5
H10B C10 H10C 109.5
C9 C11 H11A 109.5
C9 C11 H11B 109.5
H11A C11 H11B 109.5
C9 C11 H11C 109.5
H11A C11 H11C 109.5
H11B C11 H11C 109.5
N3 C12 N4 130(2)
N3 C12 H12 115.2
N4 C12 H12 115.2
C14 C13 N3 114.0(11)
C14 C13 H13A 108.8
N3 C13 H13A 108.8
C14 C13 H13B 108.8
N3 C13 H13B 108.8
H13A C13 H13B 107.6
C13 C14 C15 115.6(10)
C13 C14 H14A 108.4
C15 C14 H14A 108.4
C13 C14 H14B 108.4
C15 C14 H14B 108.4
H14A C14 H14B 107.4
C16 C15 C14 116.1(10)
C16 C15 H15A 108.3
C14 C15 H15A 108.3
C16 C15 H15B 108.3
C14 C15 H15B 108.3
H15A C15 H15B 107.4
C15 C16 N4 112.8(12)
C15 C16 H16A 109.0
N4 C16 H16A 109.0
C15 C16 H16B 109.0
N4 C16 H16B 109.0
H16A C16 H16B 107.8
N3 C17 C19 110.4(10)
N3 C17 C18 108.5(10)
C19 C17 C18 111.5(10)
N3 C17 H17 108.8
C19 C17 H17 108.8
C18 C17 H17 108.8
C17 C18 H18A 109.5
C17 C18 H18B 109.5
H18A C18 H18B 109.5
C17 C18 H18C 109.5
H18A C18 H18C 109.5
H18B C18 H18C 109.5
C17 C19 H19A 109.5
C17 C19 H19B 109.5
H19A C19 H19B 109.5
C17 C19 H19C 109.5
H19A C19 H19C 109.5
H19B C19 H19C 109.5
N4 C20 C21 110.1(10)
N4 C20 C22 109.6(10)
C21 C20 C22 113.0(10)
N4 C20 H20 108.0
C21 C20 H20 108.0
C22 C20 H20 108.0
C20 C21 H21A 109.5
C20 C21 H21B 109.5
H21A C21 H21B 109.5
C20 C21 H21C 109.5
H21A C21 H21C 109.5
H21B C21 H21C 109.5
C20 C22 H22A 109.5
C20 C22 H22B 109.5
H22A C22 H22B 109.5
C20 C22 H22C 109.5
H22A C22 H22C 109.5
H22B C22 H22C 109.5
C1 N1 C6 118.5(15)
C1 N1 C2 121.8(17)
C6 N1 C2 118.1(13)
C1 N2 C5 125.3(17)
C1 N2 C9 116.8(14)
C5 N2 C9 117.8(13)
C12 N3 C17 115.9(13)
C12 N3 C13 125.3(16)
C17 N3 C13 118.7(13)
C12 N4 C20 118.3(14)
C12 N4 C16 123.5(15)
C20 N4 C16 118.0(13)
Cl1 C23 Cl2 113.0(8)
Cl1 C23 H23A 109.0
Cl2 C23 H23A 109.0
Cl1 C23 H23B 109.0
Cl2 C23 H23B 109.0
H23A C23 H23B 107.8
Cl4 C24 Cl3 113.4(8)
Cl4 C24 H24A 108.9
Cl3 C24 H24A 108.9
Cl4 C24 H24B 108.9
Cl3 C24 H24B 108.9
H24A C24 H24B 107.7

loop_
_geom_bond_atom_site_label_1
_geom_bond_atom_site_label_2
_geom_bond_distance
C1 N2 1.310(18)
C1 N1 1.317(19)
C1 H1 0.9500
C2 N1 1.476(18)
C2 C3 1.51(2)
C2 H2A 0.9900
C2 H2B 0.9900
C3 C4 1.50(3)
C3 H3A 0.9900
C3 H3B 0.9900
C4 C5 1.57(2)
C4 H4A 0.9900
C4 H4B 0.9900
C5 N2 1.434(19)
C5 H5A 0.9900
C5 H5B 0.9900
C6 N1 1.471(17)
C6 C7 1.483(16)
C6 C8 1.550(17)
C6 H6 1.0000
C7 H7A 0.9800
C7 H7B 0.9800
C7 H7C 0.9800
C8 H8A 0.9800
C8 H8B 0.9800
C8 H8C 0.9800
C9 N2 1.484(15)
C9 C11 1.516(14)
C9 C10 1.530(13)
C9 H9 1.0000
C10 H10A 0.9800
C10 H10B 0.9800
C10 H10C 0.9800
C11 H11A 0.9800
C11 H11B 0.9800
C11 H11C 0.9800
C12 N3 1.304(18)
C12 N4 1.311(17)
C12 H12 0.9500
C13 C14 1.48(2)
C13 N3 1.498(17)
C13 H13A 0.9900
C13 H13B 0.9900
C14 C15 1.54(2)
C14 H14A 0.9900
C14 H14B 0.9900
C15 C16 1.48(2)
C15 H15A 0.9900
C15 H15B 0.9900
C16 N4 1.518(17)
C16 H16A 0.9900
C16 H16B 0.9900
C17 N3 1.496(17)
C17 C19 1.513(15)
C17 C18 1.527(15)
C17 H17 1.0000
C18 H18A 0.9800
C18 H18B 0.9800
C18 H18C 0.9800
C19 H19A 0.9800
C19 H19B 0.9800
C19 H19C 0.9800
C20 N4 1.500(17)
C20 C21 1.531(15)
C20 C22 1.534(14)
C20 H20 1.0000
C21 H21A 0.9800
C21 H21B 0.9800
C21 H21C 0.9800
C22 H22A 0.9800
C22 H22B 0.9800
C22 H22C 0.9800
C23 Cl1 1.709(15)
C23 Cl2 1.776(16)
C23 H23A 0.9900
C23 H23B 0.9900
C24 Cl4 1.737(17)
C24 Cl3 1.751(16)
C24 H24A 0.9900
C24 H24B 0.9900
